data_2223493
loop_
_publ_author_name
'Pitroda, Priyanka P.'
'Badgett, Ansonia H.'
'Dickey, Geralyn A.'
'Gray, Danielle L.'
'Shelby, Quinetta D.'

_publ_section_title
;
 [(Di-<i>o</i>-tolylphosphino)methyl]diphenylphosphine sulfide
;
_journal_coeditor_code NG2633
_journal_issue 10
_journal_name_full 'Acta Crystallographica Section E'
_journal_page_first o2307
_journal_paper_doi 10.1107/S1600536809034059
_journal_volume 65
_journal_year 2009
_chemical_formula_iupac 'C27 H26 P2 S'
_chemical_formula_moiety 'C27 H26 P2 S'
_chemical_formula_sum 'C27 H26 P2 S'
_chemical_formula_weight 444.48
_chemical_name_systematic
;
[(Di-<i>o</i>-tolylphosphino)methyl]diphenylphosphine sulfide
;
_space_group_IT_number 14
_symmetry_cell_setting monoclinic
_symmetry_space_group_name_Hall '-P 2ybc'
_symmetry_space_group_name_H-M 'P 1 21/c 1'
_atom_sites_solution_hydrogens geom
_atom_sites_solution_primary direct
_atom_sites_solution_secondary difmap
_audit_creation_method SHELXL-97
_cell_angle_alpha 90.00
_cell_angle_beta 92.519(4)
_cell_angle_gamma 90.00
_cell_formula_units_Z 4
_cell_length_a 20.0639(15)
_cell_length_b 7.2739(5)
_cell_length_c 16.4160(11)
_cell_measurement_reflns_used 5909
_cell_measurement_temperature 193(2)
_cell_measurement_theta_max 24.17
_cell_measurement_theta_min 2.72
_cell_volume 2393.5(3)
_computing_cell_refinement 'SAINT (Bruker, 2005)'
_computing_data_collection 'APEX2 (Bruker, 2004)'
_computing_data_reduction 'SAINT (Bruker, 2005)'
_computing_molecular_graphics 'SHELXTL (Sheldrick, 2008) and CrystalMaker (CrystalMaker, 1994)'
_computing_publication_material 'XCIF (Bruker, 2005)'
_computing_structure_refinement 'SHELXL97 (Sheldrick, 2008)'
_computing_structure_solution 'SHELXS97 (Sheldrick, 2008)'
_diffrn_ambient_temperature 193(2)
_diffrn_measured_fraction_theta_full 0.995
_diffrn_measured_fraction_theta_max 0.995
_diffrn_measurement_device 'CCD area detector'
_diffrn_measurement_device_type 'Bruker Kappa APEXII CCD'
_diffrn_measurement_method 'profile data from \f and \w scans'
_diffrn_radiation_monochromator graphite
_diffrn_radiation_source 'fine-focus sealed tube'
_diffrn_radiation_type MoK\a
_diffrn_radiation_wavelength 0.71073
_diffrn_reflns_av_R_equivalents 0.0634
_diffrn_reflns_av_sigmaI/netI 0.0424
_diffrn_reflns_limit_h_max 24
_diffrn_reflns_limit_h_min -24
_diffrn_reflns_limit_k_max 8
_diffrn_reflns_limit_k_min -8
_diffrn_reflns_limit_l_max 19
_diffrn_reflns_limit_l_min -19
_diffrn_reflns_number 40516
_diffrn_reflns_theta_full 25.55
_diffrn_reflns_theta_max 25.55
_diffrn_reflns_theta_min 2.03
_exptl_absorpt_coefficient_mu 0.281
_exptl_absorpt_correction_T_max 0.9739
_exptl_absorpt_correction_T_min 0.9350
_exptl_absorpt_correction_type multi-scan
_exptl_absorpt_process_details '(SADABS; Bruker, 2007)'
_exptl_crystal_colour colourless
_exptl_crystal_density_diffrn 1.233
_exptl_crystal_density_method 'not measured'
_exptl_crystal_description prism
_exptl_crystal_F_000 936
_exptl_crystal_size_max 0.346
_exptl_crystal_size_mid 0.334
_exptl_crystal_size_min 0.194
_refine_diff_density_max 0.363
_refine_diff_density_min -0.221
_refine_ls_extinction_method none
_refine_ls_goodness_of_fit_ref 1.009
_refine_ls_hydrogen_treatment noref
_refine_ls_matrix_type full
_refine_ls_number_parameters 439
_refine_ls_number_reflns 4447
_refine_ls_number_restraints 713
_refine_ls_restrained_S_all 0.995
_refine_ls_R_factor_all 0.0768
_refine_ls_R_factor_gt 0.0445
_refine_ls_shift/su_max 0.001
_refine_ls_shift/su_mean 0.000
_refine_ls_structure_factor_coef Fsqd
_refine_ls_weighting_details 'calc w=1/[\s^2^(Fo^2^)+(0.0481P)^2^+1.3507P] where P=(Fo^2^+2Fc^2^)/3'
_refine_ls_weighting_scheme calc
_refine_ls_wR_factor_gt 0.0980
_refine_ls_wR_factor_ref 0.1123
_reflns_number_gt 3092
_reflns_number_total 4447
_reflns_threshold_expression I>2\s(I)
_cod_data_source_file ng2633.cif
_cod_data_source_block I
_cod_depositor_comments
;
The following automatic conversions were performed:
'_symmetry_cell_setting' value 'Monoclinic' changed to 'monoclinic'
according to '/home/saulius/struct/CIF-dictionaries/cif_core.dic'
dictionary named 'cif_core.dic' version 2.4.1 from
2010-06-29.

'_exptl_absorpt_correction_type' value 'Multi-scan' changed
to 'multi-scan' according to
'/home/saulius/struct/CIF-dictionaries/cif_core.dic' dictionary named
'cif_core.dic' version 2.4.1 from 2010-06-29.

Automatic conversion script
Id: cif_fix_enum 1527 2010-12-29 10:47:43Z saulius 

The following automatic conversions were performed:

'_symmetry_cell_setting' value 'Monoclinic' changed to 'monoclinic'
according to /home/saulius/struct/CIF-dictionaries/cif_core.dic
dictionary named 'cif_core.dic' version 2.4.1 from
2010-06-29.

'_exptl_absorpt_correction_type' value 'Multi-scan'
changed to 'multi-scan' according to
/home/saulius/struct/CIF-dictionaries/cif_core.dic dictionary named
'cif_core.dic' version 2.4.1 from 2010-06-29.

Automatic conversion script
Id: cif_fix_values 1715 2011-07-08 13:25:40Z adriana 
;
_cod_original_sg_symbol_H-M 'P 21/c'
_cod_database_code 2223493
_cod_database_fobs_code 2223493

loop_
_symmetry_equiv_pos_as_xyz
'x, y, z'
'-x, y+1/2, -z+1/2'
'-x, -y, -z'
'x, -y-1/2, z-1/2'

loop_
_atom_site_type_symbol
_atom_site_label
_atom_site_fract_x
_atom_site_fract_y
_atom_site_fract_z
_atom_site_U_iso_or_equiv
_atom_site_adp_type
_atom_site_calc_flag
_atom_site_refinement_flags
_atom_site_occupancy
_atom_site_disorder_assembly
_atom_site_disorder_group
S S1 0.18814(4) -0.05273(10) 0.82663(4) 0.0549(2) Uani d . 1 A .
P P1 0.17515(4) 0.14683(10) 0.90362(4) 0.0423(2) Uani d D 1 . .
P P2 0.32375(3) 0.25293(8) 0.91684(4) 0.03177(17) Uani d . 1 . .
C C1 0.0953(4) 0.2626(17) 0.8887(9) 0.0559(19) Uani d PDU 0.317(8) A 1
C C2 0.0797(6) 0.4395(18) 0.9115(9) 0.071(2) Uani d PDU 0.317(8) A 1
H H2A 0.1137 0.5115 0.9380 0.085 Uiso calc PR 0.317(8) A 1
C C3 0.0176(6) 0.5177(16) 0.8982(8) 0.078(2) Uani d PDU 0.317(8) A 1
H H3A 0.0086 0.6398 0.9151 0.093 Uiso calc PR 0.317(8) A 1
C C4 -0.0306(6) 0.412(2) 0.8595(9) 0.087(2) Uani d PDU 0.317(8) A 1
H H4A -0.0738 0.4624 0.8487 0.104 Uiso calc PR 0.317(8) A 1
C C5 -0.0178(5) 0.235(2) 0.8360(10) 0.080(2) Uani d PDU 0.317(8) A 1
H H5A -0.0521 0.1646 0.8095 0.096 Uiso calc PR 0.317(8) A 1
C C6 0.0448(5) 0.1597(17) 0.8507(10) 0.067(2) Uani d PDU 0.317(8) A 1
H H6A 0.0532 0.0367 0.8347 0.081 Uiso calc PR 0.317(8) A 1
C C1B 0.0989(6) 0.276(2) 0.8738(11) 0.061(2) Uani d PDU 0.250(8) A 2
C C2B 0.0880(7) 0.453(2) 0.9018(12) 0.068(2) Uani d PDU 0.250(8) A 2
H H2BA 0.1211 0.5052 0.9379 0.082 Uiso calc PR 0.250(8) A 2
C C3B 0.0327(7) 0.558(2) 0.8813(10) 0.080(2) Uani d PDU 0.250(8) A 2
H H3BA 0.0289 0.6783 0.9032 0.096 Uiso calc PR 0.250(8) A 2
C C4B -0.0169(7) 0.490(2) 0.8293(10) 0.083(2) Uani d PDU 0.250(8) A 2
H H4BA -0.0552 0.5615 0.8147 0.100 Uiso calc PR 0.250(8) A 2
C C5B -0.0092(6) 0.316(2) 0.7994(10) 0.086(2) Uani d PDU 0.250(8) A 2
H H5BA -0.0427 0.2648 0.7636 0.104 Uiso calc PR 0.250(8) A 2
C C6B 0.0469(6) 0.216(2) 0.8210(10) 0.071(2) Uani d PDU 0.250(8) A 2
H H6BA 0.0506 0.0964 0.7984 0.085 Uiso calc PR 0.250(8) A 2
C C1C 0.0946(3) 0.2509(10) 0.8906(4) 0.0525(16) Uani d PDU 0.433(6) A 3
C C2C 0.0866(4) 0.4292(11) 0.8658(5) 0.0660(17) Uani d PDU 0.433(6) A 3
H H2CA 0.1242 0.5051 0.8574 0.079 Uiso calc PR 0.433(6) A 3
C C3C 0.0224(4) 0.4969(13) 0.8530(5) 0.0841(19) Uani d PDU 0.433(6) A 3
H H3CA 0.0154 0.6204 0.8359 0.101 Uiso calc PR 0.433(6) A 3
C C4C -0.0306(4) 0.3838(12) 0.8654(5) 0.0897(19) Uani d PDU 0.433(6) A 3
H H4CA -0.0744 0.4310 0.8559 0.108 Uiso calc PR 0.433(6) A 3
C C5C -0.0232(3) 0.2051(12) 0.8908(6) 0.083(2) Uani d PDU 0.433(6) A 3
H H5CA -0.0610 0.1300 0.8995 0.100 Uiso calc PR 0.433(6) A 3
C C6C 0.0405(3) 0.1378(11) 0.9032(5) 0.0685(19) Uani d PDU 0.433(6) A 3
H H6CA 0.0474 0.0143 0.9204 0.082 Uiso calc PR 0.433(6) A 3
C C7 0.17930(17) 0.0688(5) 1.00919(18) 0.0414(9) Uani d PDU 0.871(6) A 1
C C8 0.19203(18) -0.1139(4) 1.0286(2) 0.0522(10) Uani d PDU 0.871(6) A 1
H H8A 0.1983 -0.2005 0.9863 0.063 Uiso calc PR 0.871(6) A 1
C C9 0.1956(2) -0.1711(5) 1.1092(2) 0.0640(12) Uani d PDU 0.871(6) A 1
H H9A 0.2044 -0.2964 1.1220 0.077 Uiso calc PR 0.871(6) A 1
C C10 0.1867(2) -0.0475(5) 1.1703(2) 0.0607(11) Uani d PDU 0.871(6) A 1
H H10A 0.1892 -0.0869 1.2255 0.073 Uiso calc PR 0.871(6) A 1
C C11 0.1740(2) 0.1334(6) 1.1521(2) 0.0565(11) Uani d PDU 0.871(6) A 1
H H11A 0.1677 0.2189 1.1949 0.068 Uiso calc PR 0.871(6) A 1
C C12 0.1704(2) 0.1923(5) 1.0719(2) 0.0462(9) Uani d PDU 0.871(6) A 1
H H12A 0.1618 0.3180 1.0598 0.055 Uiso calc PR 0.871(6) A 1
C C7B 0.1592(12) 0.102(3) 1.0092(7) 0.046(3) Uani d PDU 0.129(6) A 2
C C8B 0.1518(12) -0.082(3) 1.0271(10) 0.052(3) Uani d PDU 0.129(6) A 2
H H8BA 0.1495 -0.1707 0.9848 0.062 Uiso calc PR 0.129(6) A 2
C C9B 0.1479(13) -0.135(3) 1.1080(10) 0.061(2) Uani d PDU 0.129(6) A 2
H H9BA 0.1429 -0.2607 1.1214 0.073 Uiso calc PR 0.129(6) A 2
C C10B 0.1512(12) -0.005(3) 1.1684(10) 0.060(3) Uani d PDU 0.129(6) A 2
H H10B 0.1484 -0.0429 1.2236 0.072 Uiso calc PR 0.129(6) A 2
C C11B 0.1585(15) 0.177(3) 1.1507(12) 0.053(3) Uani d PDU 0.129(6) A 2
H H11B 0.1606 0.2653 1.1934 0.064 Uiso calc PR 0.129(6) A 2
C C12B 0.1626(16) 0.232(3) 1.0703(13) 0.048(3) Uani d PDU 0.129(6) A 2
H H12B 0.1678 0.3587 1.0575 0.058 Uiso calc PR 0.129(6) A 2
C C13 0.23640(12) 0.3288(3) 0.89744(14) 0.0368(6) Uani d . 1 A .
H H13A 0.2261 0.4254 0.9375 0.044 Uiso calc R 1 . .
H H13B 0.2322 0.3845 0.8424 0.044 Uiso calc R 1 . .
C C14 0.33277(12) 0.2801(3) 1.02845(13) 0.0319(5) Uani d . 1 A .
C C15 0.35109(13) 0.1284(3) 1.07706(14) 0.0355(6) Uani d . 1 . .
C C16 0.35666(13) 0.1529(4) 1.16115(15) 0.0436(7) Uani d . 1 A .
H H16A 0.3688 0.0513 1.1950 0.052 Uiso calc R 1 . .
C C17 0.34508(15) 0.3198(4) 1.19610(15) 0.0480(7) Uani d . 1 . .
H H17A 0.3490 0.3328 1.2537 0.058 Uiso calc R 1 A .
C C18 0.32772(15) 0.4695(4) 1.14798(15) 0.0506(8) Uani d . 1 A .
H H18A 0.3196 0.5856 1.1721 0.061 Uiso calc R 1 . .
C C19 0.32229(13) 0.4484(3) 1.06448(14) 0.0399(6) Uani d . 1 . .
H H19A 0.3111 0.5516 1.0312 0.048 Uiso calc R 1 A .
C C20 0.36521(17) -0.0566(4) 1.04103(17) 0.0573(8) Uani d . 1 A .
H H20A 0.3286 -0.0909 1.0025 0.086 Uiso calc R 1 . .
H H20B 0.3692 -0.1484 1.0847 0.086 Uiso calc R 1 . .
H H20C 0.4070 -0.0512 1.0124 0.086 Uiso calc R 1 . .
C C21 0.36910(13) 0.4573(3) 0.88391(13) 0.0349(6) Uani d . 1 A .
C C22 0.43854(14) 0.4437(4) 0.88096(16) 0.0482(7) Uani d . 1 . .
C C23 0.47409(17) 0.5932(5) 0.8522(2) 0.0655(9) Uani d . 1 A .
H H23A 0.5212 0.5849 0.8500 0.079 Uiso calc R 1 . .
C C24 0.4426(2) 0.7518(4) 0.82709(18) 0.0670(10) Uani d . 1 . .
H H24A 0.4678 0.8514 0.8070 0.080 Uiso calc R 1 A .
C C25 0.37510(19) 0.7663(4) 0.83110(15) 0.0559(8) Uani d . 1 A .
H H25A 0.3531 0.8768 0.8148 0.067 Uiso calc R 1 . .
C C26 0.33887(15) 0.6207(3) 0.85878(14) 0.0415(6) Uani d . 1 . .
H H26A 0.2918 0.6320 0.8608 0.050 Uiso calc R 1 A .
C C27 0.47553(16) 0.2744(5) 0.9088(2) 0.0741(10) Uani d . 1 A .
H H27A 0.4531 0.1654 0.8856 0.111 Uiso calc R 1 . .
H H27B 0.4763 0.2674 0.9684 0.111 Uiso calc R 1 . .
H H27C 0.5214 0.2797 0.8906 0.111 Uiso calc R 1 . .

loop_
_atom_site_aniso_label
_atom_site_aniso_U_11
_atom_site_aniso_U_22
_atom_site_aniso_U_33
_atom_site_aniso_U_12
_atom_site_aniso_U_13
_atom_site_aniso_U_23
S1 0.0666(5) 0.0505(4) 0.0476(4) -0.0067(4) 0.0020(4) -0.0170(3)
P1 0.0467(4) 0.0439(4) 0.0360(4) -0.0044(3) 0.0011(3) -0.0062(3)
P2 0.0453(4) 0.0260(3) 0.0240(3) 0.0012(3) 0.0009(3) -0.0007(2)
C1 0.040(3) 0.071(3) 0.056(4) 0.000(3) 0.001(3) -0.010(3)
C2 0.052(3) 0.075(3) 0.084(4) 0.007(3) -0.012(4) -0.009(4)
C3 0.053(4) 0.086(4) 0.094(4) 0.011(3) -0.004(4) -0.003(4)
C4 0.051(3) 0.099(4) 0.110(4) 0.014(3) -0.007(4) -0.001(4)
C5 0.046(3) 0.097(4) 0.097(5) -0.001(4) -0.007(4) -0.008(4)
C6 0.046(3) 0.081(4) 0.075(5) -0.003(3) -0.003(4) -0.011(4)
C1B 0.043(3) 0.075(4) 0.064(4) -0.001(3) 0.001(3) -0.013(4)
C2B 0.050(3) 0.075(4) 0.078(4) 0.009(3) -0.010(4) -0.008(4)
C3B 0.053(4) 0.089(4) 0.096(5) 0.009(4) -0.013(4) -0.006(4)
C4B 0.049(4) 0.095(4) 0.105(5) 0.007(4) -0.011(4) 0.001(4)
C5B 0.056(4) 0.101(5) 0.101(5) 0.010(4) -0.012(4) -0.007(4)
C6B 0.048(4) 0.086(4) 0.077(5) 0.001(3) -0.003(4) -0.016(4)
C1C 0.040(3) 0.068(3) 0.050(3) 0.001(3) 0.001(3) -0.010(3)
C2C 0.048(3) 0.080(3) 0.071(4) 0.014(3) 0.000(3) 0.000(3)
C3C 0.059(3) 0.090(4) 0.102(4) 0.014(3) -0.014(4) -0.001(3)
C4C 0.051(3) 0.102(4) 0.115(4) 0.019(3) -0.006(3) 0.001(4)
C5C 0.043(3) 0.096(4) 0.109(5) 0.003(3) -0.007(4) 0.001(4)
C6C 0.045(3) 0.078(3) 0.082(4) 0.002(3) -0.007(3) -0.003(3)
C7 0.039(2) 0.0454(18) 0.0400(16) -0.0063(15) 0.0060(14) -0.0034(14)
C8 0.061(3) 0.0448(17) 0.0503(19) -0.0038(17) 0.0025(18) -0.0024(15)
C9 0.077(3) 0.054(2) 0.060(2) -0.009(2) 0.000(2) 0.0094(17)
C10 0.065(3) 0.068(2) 0.0488(19) -0.013(2) 0.0013(18) 0.0137(17)
C11 0.064(3) 0.065(2) 0.0410(18) -0.0041(19) 0.0078(17) -0.0046(17)
C12 0.053(2) 0.0448(19) 0.0410(17) 0.0009(17) 0.0072(15) 0.0000(15)
C7B 0.051(6) 0.046(5) 0.042(5) -0.005(5) 0.008(5) -0.005(4)
C8B 0.057(6) 0.051(5) 0.047(4) -0.003(5) 0.007(5) -0.002(5)
C9B 0.070(5) 0.059(4) 0.055(4) -0.008(5) 0.005(5) 0.007(4)
C10B 0.068(6) 0.065(5) 0.048(5) -0.002(5) 0.009(5) 0.003(4)
C11B 0.059(6) 0.058(5) 0.044(5) 0.001(5) 0.009(5) -0.003(5)
C12B 0.052(5) 0.051(5) 0.041(4) 0.000(5) 0.009(5) -0.006(4)
C13 0.0462(16) 0.0366(13) 0.0273(13) 0.0028(12) -0.0012(11) -0.0007(11)
C14 0.0413(14) 0.0286(12) 0.0258(12) -0.0027(10) 0.0009(11) 0.0035(10)
C15 0.0463(15) 0.0312(12) 0.0290(13) -0.0029(11) 0.0011(11) 0.0056(10)
C16 0.0578(18) 0.0384(14) 0.0341(15) -0.0083(13) -0.0032(12) 0.0119(12)
C17 0.075(2) 0.0459(16) 0.0225(13) -0.0131(14) 0.0001(13) 0.0025(12)
C18 0.088(2) 0.0335(14) 0.0309(15) -0.0065(14) 0.0042(14) -0.0035(11)
C19 0.0645(18) 0.0290(12) 0.0261(13) -0.0012(12) 0.0006(12) 0.0000(10)
C20 0.090(2) 0.0353(14) 0.0467(17) 0.0146(15) 0.0050(16) 0.0089(13)
C21 0.0525(17) 0.0326(13) 0.0197(12) -0.0025(12) 0.0021(11) -0.0010(10)
C22 0.0532(19) 0.0486(16) 0.0430(16) -0.0055(14) 0.0026(13) 0.0022(13)
C23 0.065(2) 0.066(2) 0.067(2) -0.0211(17) 0.0168(17) -0.0008(17)
C24 0.105(3) 0.0478(18) 0.0497(19) -0.0274(19) 0.0251(19) -0.0001(15)
C25 0.103(3) 0.0338(15) 0.0310(15) -0.0033(16) 0.0081(16) 0.0023(12)
C26 0.0657(18) 0.0327(13) 0.0261(13) 0.0003(12) 0.0022(12) 0.0004(10)
C27 0.0474(19) 0.075(2) 0.100(3) 0.0043(17) 0.0044(18) 0.018(2)

loop_
_atom_type_symbol
_atom_type_description
_atom_type_scat_dispersion_real
_atom_type_scat_dispersion_imag
_atom_type_scat_source
C C 0.0033 0.0016 'International Tables Vol C Tables 4.2.6.8 and 6.1.1.4'
H H 0.0000 0.0000 'International Tables Vol C Tables 4.2.6.8 and 6.1.1.4'
P P 0.1023 0.0942 'International Tables Vol C Tables 4.2.6.8 and 6.1.1.4'
S S 0.1246 0.1234 'International Tables Vol C Tables 4.2.6.8 and 6.1.1.4'

loop_
_geom_angle_atom_site_label_1
_geom_angle_atom_site_label_2
_geom_angle_atom_site_label_3
_geom_angle_site_symmetry_1
_geom_angle_site_symmetry_3
_geom_angle
_geom_angle_publ_flag
C1C P1 C7B . . 89.6(8) ?
C1C P1 C13 . . 107.2(3) ?
C7B P1 C13 . . 109.5(8) ?
C7B P1 C1 . . 91.1(9) ?
C13 P1 C1 . . 104.5(4) ?
C1C P1 C7 . . 104.4(2) ?
C13 P1 C7 . . 106.15(13) ?
C1 P1 C7 . . 106.0(5) ?
C7B P1 C1B . . 99.6(10) ?
C13 P1 C1B . . 99.7(6) ?
C7 P1 C1B . . 114.5(6) ?
C1C P1 S1 . . 112.6(2) ?
C7B P1 S1 . . 121.6(7) ?
C13 P1 S1 . . 113.40(9) ?
C1 P1 S1 . . 113.6(4) ?
C7 P1 S1 . . 112.50(12) ?
C1B P1 S1 . . 109.9(6) ?
C21 P2 C14 . . 100.23(10) ?
C21 P2 C13 . . 100.70(11) ?
C14 P2 C13 . . 100.94(11) ?
C2 C1 C6 . . 117.0(7) ?
C2 C1 P1 . . 127.3(8) ?
C6 C1 P1 . . 115.7(8) ?
C3 C2 C1 . . 123.8(8) ?
C3 C2 H2A . . 118.1 ?
C1 C2 H2A . . 118.1 ?
C4 C3 C2 . . 117.2(8) ?
C4 C3 H3A . . 121.4 ?
C2 C3 H3A . . 121.4 ?
C5 C4 C3 . . 121.3(9) ?
C5 C4 H4A . . 119.3 ?
C3 C4 H4A . . 119.3 ?
C4 C5 C6 . . 120.3(8) ?
C4 C5 H5A . . 119.8 ?
C6 C5 H5A . . 119.8 ?
C5 C6 C1 . . 120.3(8) ?
C5 C6 H6A . . 119.9 ?
C1 C6 H6A . . 119.9 ?
C2B C1B C6B . . 111.8(7) ?
C2B C1B P1 . . 121.8(10) ?
C6B C1B P1 . . 126.4(10) ?
C3B C2B C1B . . 124.9(9) ?
C3B C2B H2BA . . 117.6 ?
C1B C2B H2BA . . 117.6 ?
C4B C3B C2B . . 120.4(9) ?
C4B C3B H3BA . . 119.8 ?
C2B C3B H3BA . . 119.8 ?
C5B C4B C3B . . 117.7(9) ?
C5B C4B H4BA . . 121.1 ?
C3B C4B H4BA . . 121.1 ?
C4B C5B C6B . . 120.1(9) ?
C4B C5B H5BA . . 119.9 ?
C6B C5B H5BA . . 119.9 ?
C5B C6B C1B . . 125.1(9) ?
C5B C6B H6BA . . 117.5 ?
C1B C6B H6BA . . 117.5 ?
C2C C1C C6C . . 121.7(6) ?
C2C C1C P1 . . 122.0(6) ?
C6C C1C P1 . . 116.2(5) ?
C1C C2C C3C . . 118.6(6) ?
C1C C2C H2CA . . 120.7 ?
C3C C2C H2CA . . 120.7 ?
C4C C3C C2C . . 119.2(7) ?
C4C C3C H3CA . . 120.4 ?
C2C C3C H3CA . . 120.4 ?
C3C C4C C5C . . 122.7(7) ?
C3C C4C H4CA . . 118.6 ?
C5C C4C H4CA . . 118.6 ?
C4C C5C C6C . . 118.0(7) ?
C4C C5C H5CA . . 121.0 ?
C6C C5C H5CA . . 121.0 ?
C5C C6C C1C . . 119.7(6) ?
C5C C6C H6CA . . 120.1 ?
C1C C6C H6CA . . 120.1 ?
C12 C7 C8 . . 118.7(3) ?
C12 C7 P1 . . 120.2(3) ?
C8 C7 P1 . . 121.2(2) ?
C9 C8 C7 . . 120.5(3) ?
C9 C8 H8A . . 119.7 ?
C7 C8 H8A . . 119.7 ?
C10 C9 C8 . . 120.1(3) ?
C10 C9 H9A . . 120.0 ?
C8 C9 H9A . . 120.0 ?
C9 C10 C11 . . 120.1(3) ?
C9 C10 H10A . . 119.9 ?
C11 C10 H10A . . 119.9 ?
C10 C11 C12 . . 120.4(3) ?
C10 C11 H11A . . 119.8 ?
C12 C11 H11A . . 119.8 ?
C7 C12 C11 . . 120.3(3) ?
C7 C12 H12A . . 119.9 ?
C11 C12 H12A . . 119.9 ?
C12B C7B C8B . . 120.8(10) ?
C12B C7B P1 . . 124.8(14) ?
C8B C7B P1 . . 113.8(12) ?
C7B C8B C9B . . 118.9(10) ?
C7B C8B H8BA . . 120.5 ?
C9B C8B H8BA . . 120.5 ?
C10B C9B C8B . . 120.1(11) ?
C10B C9B H9BA . . 120.0 ?
C8B C9B H9BA . . 120.0 ?
C9B C10B C11B . . 121.1(12) ?
C9B C10B H10B . . 119.5 ?
C11B C10B H10B . . 119.5 ?
C10B C11B C12B . . 119.7(11) ?
C10B C11B H11B . . 120.2 ?
C12B C11B H11B . . 120.2 ?
C7B C12B C11B . . 119.4(11) ?
C7B C12B H12B . . 120.3 ?
C11B C12B H12B . . 120.3 ?
P1 C13 P2 . . 114.33(13) ?
P1 C13 H13A . . 108.7 ?
P2 C13 H13A . . 108.7 ?
P1 C13 H13B . . 108.7 ?
P2 C13 H13B . . 108.7 ?
H13A C13 H13B . . 107.6 ?
C19 C14 C15 . . 119.7(2) ?
C19 C14 P2 . . 120.73(18) ?
C15 C14 P2 . . 119.56(18) ?
C16 C15 C14 . . 118.2(2) ?
C16 C15 C20 . . 119.8(2) ?
C14 C15 C20 . . 122.0(2) ?
C17 C16 C15 . . 121.5(2) ?
C17 C16 H16A . . 119.3 ?
C15 C16 H16A . . 119.3 ?
C16 C17 C18 . . 120.2(2) ?
C16 C17 H17A . . 119.9 ?
C18 C17 H17A . . 119.9 ?
C19 C18 C17 . . 119.2(2) ?
C19 C18 H18A . . 120.4 ?
C17 C18 H18A . . 120.4 ?
C18 C19 C14 . . 121.2(2) ?
C18 C19 H19A . . 119.4 ?
C14 C19 H19A . . 119.4 ?
C15 C20 H20A . . 109.5 ?
C15 C20 H20B . . 109.5 ?
H20A C20 H20B . . 109.5 ?
C15 C20 H20C . . 109.5 ?
H20A C20 H20C . . 109.5 ?
H20B C20 H20C . . 109.5 ?
C26 C21 C22 . . 118.2(2) ?
C26 C21 P2 . . 124.4(2) ?
C22 C21 P2 . . 117.34(19) ?
C23 C22 C21 . . 118.8(3) ?
C23 C22 C27 . . 119.4(3) ?
C21 C22 C27 . . 121.9(2) ?
C24 C23 C22 . . 121.5(3) ?
C24 C23 H23A . . 119.2 ?
C22 C23 H23A . . 119.2 ?
C25 C24 C23 . . 119.7(3) ?
C25 C24 H24A . . 120.1 ?
C23 C24 H24A . . 120.1 ?
C24 C25 C26 . . 119.9(3) ?
C24 C25 H25A . . 120.1 ?
C26 C25 H25A . . 120.1 ?
C25 C26 C21 . . 121.8(3) ?
C25 C26 H26A . . 119.1 ?
C21 C26 H26A . . 119.1 ?
C22 C27 H27A . . 109.5 ?
C22 C27 H27B . . 109.5 ?
H27A C27 H27B . . 109.5 ?
C22 C27 H27C . . 109.5 ?
H27A C27 H27C . . 109.5 ?
H27B C27 H27C . . 109.5 ?

loop_
_geom_bond_atom_site_label_1
_geom_bond_atom_site_label_2
_geom_bond_site_symmetry_2
_geom_bond_distance
_geom_bond_publ_flag
S1 P1 . 1.9500(10) ?
P1 C1C . 1.790(5) ?
P1 C7B . 1.806(9) ?
P1 C13 . 1.812(3) ?
P1 C1 . 1.816(6) ?
P1 C7 . 1.822(3) ?
P1 C1B . 1.843(7) ?
P2 C21 . 1.837(2) ?
P2 C14 . 1.844(2) ?
P2 C13 . 1.852(3) ?
C1 C2 . 1.380(7) ?
C1 C6 . 1.387(7) ?
C2 C3 . 1.379(7) ?
C2 H2A . 0.9500 ?
C3 C4 . 1.369(7) ?
C3 H3A . 0.9500 ?
C4 C5 . 1.369(7) ?
C4 H4A . 0.9500 ?
C5 C6 . 1.383(8) ?
C5 H5A . 0.9500 ?
C6 H6A . 0.9500 ?
C1B C2B . 1.386(7) ?
C1B C6B . 1.397(7) ?
C2B C3B . 1.377(8) ?
C2B H2BA . 0.9500 ?
C3B C4B . 1.375(8) ?
C3B H3BA . 0.9500 ?
C4B C5B . 1.367(8) ?
C4B H4BA . 0.9500 ?
C5B C6B . 1.376(8) ?
C5B H5BA . 0.9500 ?
C6B H6BA . 0.9500 ?
C1C C2C . 1.367(6) ?
C1C C6C . 1.384(6) ?
C2C C3C . 1.385(7) ?
C2C H2CA . 0.9500 ?
C3C C4C . 1.367(7) ?
C3C H3CA . 0.9500 ?
C4C C5C . 1.371(7) ?
C4C H4CA . 0.9500 ?
C5C C6C . 1.376(7) ?
C5C H5CA . 0.9500 ?
C6C H6CA . 0.9500 ?
C7 C12 . 1.383(4) ?
C7 C8 . 1.387(4) ?
C8 C9 . 1.386(4) ?
C8 H8A . 0.9500 ?
C9 C10 . 1.364(4) ?
C9 H9A . 0.9500 ?
C10 C11 . 1.371(4) ?
C10 H10A . 0.9500 ?
C11 C12 . 1.385(4) ?
C11 H11A . 0.9500 ?
C12 H12A . 0.9500 ?
C7B C12B . 1.378(8) ?
C7B C8B . 1.380(8) ?
C8B C9B . 1.389(8) ?
C8B H8BA . 0.9500 ?
C9B C10B . 1.365(8) ?
C9B H9BA . 0.9500 ?
C10B C11B . 1.367(8) ?
C10B H10B . 0.9500 ?
C11B C12B . 1.386(8) ?
C11B H11B . 0.9500 ?
C12B H12B . 0.9500 ?
C13 H13A . 0.9900 ?
C13 H13B . 0.9900 ?
C14 C19 . 1.380(3) ?
C14 C15 . 1.401(3) ?
C15 C16 . 1.391(3) ?
C15 C20 . 1.502(3) ?
C16 C17 . 1.367(4) ?
C16 H16A . 0.9500 ?
C17 C18 . 1.381(4) ?
C17 H17A . 0.9500 ?
C18 C19 . 1.379(3) ?
C18 H18A . 0.9500 ?
C19 H19A . 0.9500 ?
C20 H20A . 0.9800 ?
C20 H20B . 0.9800 ?
C20 H20C . 0.9800 ?
C21 C26 . 1.388(3) ?
C21 C22 . 1.400(4) ?
C22 C23 . 1.394(4) ?
C22 C27 . 1.499(4) ?
C23 C24 . 1.370(5) ?
C23 H23A . 0.9500 ?
C24 C25 . 1.363(4) ?
C24 H24A . 0.9500 ?
C25 C26 . 1.373(4) ?
C25 H25A . 0.9500 ?
C26 H26A . 0.9500 ?
C27 H27A . 0.9800 ?
C27 H27B . 0.9800 ?
C27 H27C . 0.9800 ?

loop_
_geom_torsion_atom_site_label_1
_geom_torsion_atom_site_label_2
_geom_torsion_atom_site_label_3
_geom_torsion_atom_site_label_4
_geom_torsion_site_symmetry_1
_geom_torsion_site_symmetry_2
_geom_torsion_site_symmetry_3
_geom_torsion_site_symmetry_4
_geom_torsion
_geom_torsion_publ_flag
C1C P1 C1 C2 . . . . 135(12) ?
C7B P1 C1 C2 . . . . 78.6(10) ?
C13 P1 C1 C2 . . . . -31.9(8) ?
C7 P1 C1 C2 . . . . 80.0(8) ?
C1B P1 C1 C2 . . . . -89(6) ?
S1 P1 C1 C2 . . . . -156.0(6) ?
C1C P1 C1 C6 . . . . -44(11) ?
C7B P1 C1 C6 . . . . -100.8(11) ?
C13 P1 C1 C6 . . . . 148.7(7) ?
C7 P1 C1 C6 . . . . -99.4(8) ?
C1B P1 C1 C6 . . . . 91(6) ?
S1 P1 C1 C6 . . . . 24.6(9) ?
C6 C1 C2 C3 . . . . -0.4(3) ?
P1 C1 C2 C3 . . . . -179.9(11) ?
C1 C2 C3 C4 . . . . -0.4(3) ?
C2 C3 C4 C5 . . . . 0.8(7) ?
C3 C4 C5 C6 . . . . -0.3(9) ?
C4 C5 C6 C1 . . . . -0.6(9) ?
C2 C1 C6 C5 . . . . 0.9(6) ?
P1 C1 C6 C5 . . . . -179.6(9) ?
C1C P1 C1B C2B . . . . 93(3) ?
C7B P1 C1B C2B . . . . 70.6(11) ?
C13 P1 C1B C2B . . . . -41.3(8) ?
C1 P1 C1B C2B . . . . 83(6) ?
C7 P1 C1B C2B . . . . 71.6(8) ?
S1 P1 C1B C2B . . . . -160.7(6) ?
C1C P1 C1B C6B . . . . -88(3) ?
C7B P1 C1B C6B . . . . -110.7(14) ?
C13 P1 C1B C6B . . . . 137.4(11) ?
C1 P1 C1B C6B . . . . -99(6) ?
C7 P1 C1B C6B . . . . -109.7(11) ?
S1 P1 C1B C6B . . . . 18.0(14) ?
C6B C1B C2B C3B . . . . 0.3(3) ?
P1 C1B C2B C3B . . . . 179.2(13) ?
C1B C2B C3B C4B . . . . 0.0(3) ?
C2B C3B C4B C5B . . . . 0.1(7) ?
C3B C4B C5B C6B . . . . -0.4(9) ?
C4B C5B C6B C1B . . . . 0.8(10) ?
C2B C1B C6B C5B . . . . -0.7(7) ?
P1 C1B C6B C5B . . . . -179.5(14) ?
C7B P1 C1C C2C . . . . 121.0(9) ?
C13 P1 C1C C2C . . . . 10.7(5) ?
C1 P1 C1C C2C . . . . -3(12) ?
C7 P1 C1C C2C . . . . 123.0(5) ?
C1B P1 C1C C2C . . . . -37(3) ?
S1 P1 C1C C2C . . . . -114.7(4) ?
C7B P1 C1C C6C . . . . -62.1(9) ?
C13 P1 C1C C6C . . . . -172.5(4) ?
C1 P1 C1C C6C . . . . 174(12) ?
C7 P1 C1C C6C . . . . -60.1(5) ?
C1B P1 C1C C6C . . . . 140(3) ?
S1 P1 C1C C6C . . . . 62.2(5) ?
C6C C1C C2C C3C . . . . 0.0(3) ?
P1 C1C C2C C3C . . . . 176.6(5) ?
C1C C2C C3C C4C . . . . -0.2(3) ?
C2C C3C C4C C5C . . . . 0.6(6) ?
C3C C4C C5C C6C . . . . -0.8(8) ?
C4C C5C C6C C1C . . . . 0.5(8) ?
C2C C1C C6C C5C . . . . -0.1(6) ?
P1 C1C C6C C5C . . . . -177.0(5) ?
C1C P1 C7 C12 . . . . -56.9(3) ?
C7B P1 C7 C12 . . . . -49(3) ?
C13 P1 C7 C12 . . . . 56.2(3) ?
C1 P1 C7 C12 . . . . -54.6(5) ?
C1B P1 C7 C12 . . . . -52.8(7) ?
S1 P1 C7 C12 . . . . -179.3(2) ?
C1C P1 C7 C8 . . . . 123.7(3) ?
C7B P1 C7 C8 . . . . 132(3) ?
C13 P1 C7 C8 . . . . -123.2(2) ?
C1 P1 C7 C8 . . . . 126.1(5) ?
C1B P1 C7 C8 . . . . 127.8(6) ?
S1 P1 C7 C8 . . . . 1.4(2) ?
C12 C7 C8 C9 . . . . 0.1(2) ?
P1 C7 C8 C9 . . . . 179.4(2) ?
C7 C8 C9 C10 . . . . 0.0(2) ?
C8 C9 C10 C11 . . . . 0.0(4) ?
C9 C10 C11 C12 . . . . -0.2(5) ?
C8 C7 C12 C11 . . . . -0.2(4) ?
P1 C7 C12 C11 . . . . -179.5(3) ?
C10 C11 C12 C7 . . . . 0.2(5) ?
C1C P1 C7B C12B . . . . -77.1(12) ?
C13 P1 C7B C12B . . . . 31.0(13) ?
C1 P1 C7B C12B . . . . -74.8(13) ?
C7 P1 C7B C12B . . . . 110(3) ?
C1B P1 C7B C12B . . . . -73.0(13) ?
S1 P1 C7B C12B . . . . 166.4(11) ?
C1C P1 C7B C8B . . . . 111.5(13) ?
C13 P1 C7B C8B . . . . -140.4(12) ?
C1 P1 C7B C8B . . . . 113.8(14) ?
C7 P1 C7B C8B . . . . -61(3) ?
C1B P1 C7B C8B . . . . 115.6(14) ?
S1 P1 C7B C8B . . . . -5.0(17) ?
C12B C7B C8B C9B . . . . 0.1(3) ?
P1 C7B C8B C9B . . . . 171.9(15) ?
C7B C8B C9B C10B . . . . 0.0(3) ?
C8B C9B C10B C11B . . . . 0.0(7) ?
C9B C10B C11B C12B . . . . -0.1(9) ?
C8B C7B C12B C11B . . . . -0.2(7) ?
P1 C7B C12B C11B . . . . -171.0(17) ?
C10B C11B C12B C7B . . . . 0.2(9) ?
C1C P1 C13 P2 . . . . 175.8(2) ?
C7B P1 C13 P2 . . . . 80.0(8) ?
C1 P1 C13 P2 . . . . 176.5(5) ?
C7 P1 C13 P2 . . . . 64.67(17) ?
C1B P1 C13 P2 . . . . -176.1(6) ?
S1 P1 C13 P2 . . . . -59.34(14) ?
C21 P2 C13 P1 . . . . 168.44(12) ?
C14 P2 C13 P1 . . . . -88.82(14) ?
C21 P2 C14 C19 . . . . 45.2(2) ?
C13 P2 C14 C19 . . . . -57.9(2) ?
C21 P2 C14 C15 . . . . -134.2(2) ?
C13 P2 C14 C15 . . . . 122.7(2) ?
C19 C14 C15 C16 . . . . 1.4(4) ?
P2 C14 C15 C16 . . . . -179.21(19) ?
C19 C14 C15 C20 . . . . -178.1(3) ?
P2 C14 C15 C20 . . . . 1.3(4) ?
C14 C15 C16 C17 . . . . -0.4(4) ?
C20 C15 C16 C17 . . . . 179.1(3) ?
C15 C16 C17 C18 . . . . -0.3(4) ?
C16 C17 C18 C19 . . . . 0.0(4) ?
C17 C18 C19 C14 . . . . 1.1(4) ?
C15 C14 C19 C18 . . . . -1.8(4) ?
P2 C14 C19 C18 . . . . 178.8(2) ?
C14 P2 C21 C26 . . . . -98.9(2) ?
C13 P2 C21 C26 . . . . 4.4(2) ?
C14 P2 C21 C22 . . . . 83.8(2) ?
C13 P2 C21 C22 . . . . -172.85(19) ?
C26 C21 C22 C23 . . . . -0.7(4) ?
P2 C21 C22 C23 . . . . 176.7(2) ?
C26 C21 C22 C27 . . . . 178.5(3) ?
P2 C21 C22 C27 . . . . -4.1(4) ?
C21 C22 C23 C24 . . . . 0.0(5) ?
C27 C22 C23 C24 . . . . -179.1(3) ?
C22 C23 C24 C25 . . . . 0.9(5) ?
C23 C24 C25 C26 . . . . -1.2(4) ?
C24 C25 C26 C21 . . . . 0.6(4) ?
C22 C21 C26 C25 . . . . 0.4(4) ?
P2 C21 C26 C25 . . . . -176.84(19) ?
